data_7105339
loop_
_publ_author_name
'Kickbusch, Rainer'
'Lentz, Dieter'

_publ_section_title
;
 Synthesis and reactions of
 hydroxobis(eta5-pentamethylcyclopenta-dienyl)(trifluoroethenyl)titanium(IV).
;
_journal_issue 12
_journal_name_full 'Chemical communications (Cambridge, England)'
_journal_page_first 2118
_journal_page_last 2120
_journal_paper_doi 10.1039/b925655e
_journal_volume 46
_journal_year 2010
_chemical_formula_sum 'C24 H34 Cl F3 Ti'
_chemical_formula_weight 462.86
_chemical_name_common
;Chloro-bis(ethyltetramethylcyclopentadienyl)(trifluoro-
ethenyl)titanium(IV)
;
_chemical_name_systematic
;
Chloro-bis(ethyltetramethylcyclopentadienyl)(trifluoro-
ethenyl)titanium(IV)
;
_space_group_IT_number 2
_symmetry_cell_setting triclinic
_symmetry_space_group_name_Hall '-P 1'
_symmetry_space_group_name_H-M 'P -1'
_atom_sites_solution_hydrogens geom
_atom_sites_solution_primary direct
_atom_sites_solution_secondary difmap
_audit_creation_method SHELXL-97
_cell_angle_alpha 77.122(4)
_cell_angle_beta 82.512(4)
_cell_angle_gamma 74.816(4)
_cell_formula_units_Z 2
_cell_length_a 8.4533(17)
_cell_length_b 9.1295(18)
_cell_length_c 15.551(3)
_cell_measurement_reflns_used 971
_cell_measurement_temperature 173(2)
_cell_measurement_theta_max 30.44
_cell_measurement_theta_min 2.35
_cell_volume 1125.8(4)
_computing_cell_refinement 'SAINT (Bruker-AXS)'
_computing_data_collection 'SMART (Bruker-AXS)'
_computing_data_reduction 'SAINT (Bruker-AXS)'
_computing_structure_refinement 'SHELXL-97 (Sheldrick, 1997)'
_computing_structure_solution 'SHELXS-97 (Sheldrick, 1990)'
_diffrn_ambient_temperature 173(2)
_diffrn_measured_fraction_theta_full 0.968
_diffrn_measured_fraction_theta_max 0.968
_diffrn_measurement_device_type 'BRUKER-AXS SMART CCD'
_diffrn_measurement_method '\w scans'
_diffrn_radiation_monochromator graphite
_diffrn_radiation_source 'sealed tube'
_diffrn_radiation_type MoK\a
_diffrn_radiation_wavelength 0.71073
_diffrn_reflns_av_R_equivalents 0.0180
_diffrn_reflns_av_sigmaI/netI 0.0279
_diffrn_reflns_limit_h_max 11
_diffrn_reflns_limit_h_min -12
_diffrn_reflns_limit_k_max 12
_diffrn_reflns_limit_k_min -13
_diffrn_reflns_limit_l_max 22
_diffrn_reflns_limit_l_min -20
_diffrn_reflns_number 14011
_diffrn_reflns_theta_full 30.54
_diffrn_reflns_theta_max 30.54
_diffrn_reflns_theta_min 2.36
_exptl_absorpt_coefficient_mu 0.531
_exptl_absorpt_correction_T_max 1.0
_exptl_absorpt_correction_T_min 0.847
_exptl_absorpt_correction_type multi-scan
_exptl_absorpt_process_details 'SADABS (Bruker-AXS)'
_exptl_crystal_colour 'dark red'
_exptl_crystal_density_diffrn 1.365
_exptl_crystal_density_method 'not measured'
_exptl_crystal_description platelett
_exptl_crystal_F_000 488
_exptl_crystal_size_max 0.55
_exptl_crystal_size_mid 0.3
_exptl_crystal_size_min 0.11
_refine_diff_density_max 0.449
_refine_diff_density_min -0.307
_refine_diff_density_rms 0.061
_refine_ls_extinction_method none
_refine_ls_goodness_of_fit_ref 1.053
_refine_ls_hydrogen_treatment constr
_refine_ls_matrix_type full
_refine_ls_number_parameters 272
_refine_ls_number_reflns 6657
_refine_ls_number_restraints 0
_refine_ls_restrained_S_all 1.053
_refine_ls_R_factor_all 0.0461
_refine_ls_R_factor_gt 0.0352
_refine_ls_shift/su_max 0.002
_refine_ls_shift/su_mean 0.000
_refine_ls_structure_factor_coef Fsqd
_refine_ls_weighting_details 'calc w=1/[\s^2^(Fo^2^)+(0.0452P)^2^+0.3771P] where P=(Fo^2^+2Fc^2^)/3'
_refine_ls_weighting_scheme calc
_refine_ls_wR_factor_gt 0.0864
_refine_ls_wR_factor_ref 0.0925
_reflns_number_gt 5453
_reflns_number_total 6657
_reflns_threshold_expression >2sigma(I)
_cod_data_source_file b925655e.txt
_cod_data_source_block rk6m
_cod_original_sg_symbol_H-M P-1
_cod_database_code 7105339

loop_
_symmetry_equiv_pos_as_xyz
'x, y, z'
'-x, -y, -z'

loop_
_atom_site_label
_atom_site_type_symbol
_atom_site_fract_x
_atom_site_fract_y
_atom_site_fract_z
_atom_site_U_iso_or_equiv
_atom_site_adp_type
_atom_site_occupancy
_atom_site_symmetry_multiplicity
_atom_site_calc_flag
_atom_site_refinement_flags
_atom_site_disorder_assembly
_atom_site_disorder_group
Ti1 Ti 0.78178(3) 0.86726(3) 0.764140(15) 0.01624(6) Uani 1 1 d . . .
Cl2 Cl 1.05331(4) 0.86927(4) 0.70908(2) 0.02691(9) Uani 1 1 d . . .
C1 C 0.82271(16) 0.85434(16) 0.90106(9) 0.0209(3) Uani 1 1 d . . .
C2 C 0.94955(17) 0.84501(17) 0.94501(9) 0.0239(3) Uani 1 1 d . . .
C1R C 0.70804(17) 1.10043(16) 0.65534(10) 0.0246(3) Uani 1 1 d . . .
C2R C 0.76960(18) 1.14323(16) 0.72485(11) 0.0279(3) Uani 1 1 d . . .
C3R C 0.65943(18) 1.12565(16) 0.80081(10) 0.0260(3) Uani 1 1 d . . .
C4R C 0.53110(16) 1.06989(15) 0.77989(9) 0.0206(3) Uani 1 1 d . . .
C5R C 0.55778(16) 1.05964(15) 0.68912(9) 0.0193(2) Uani 1 1 d . . .
C6R C 0.84604(17) 0.64132(16) 0.69714(9) 0.0219(3) Uani 1 1 d . . .
C7R C 0.90547(16) 0.58939(15) 0.78281(9) 0.0212(3) Uani 1 1 d . . .
C8R C 0.76871(16) 0.60515(15) 0.84597(9) 0.0199(3) Uani 1 1 d . . .
C9R C 0.62439(16) 0.67093(15) 0.79995(9) 0.0205(3) Uani 1 1 d . . .
C10R C 0.67231(17) 0.69016(15) 0.70752(9) 0.0214(3) Uani 1 1 d . . .
C11R C 0.7789(2) 1.1133(2) 0.56097(11) 0.0409(4) Uani 1 1 d . . .
H11A H 0.7484 1.0401 0.5346 0.061 Uiso 1 1 calc R . .
H11B H 0.8965 1.0919 0.5593 0.061 Uiso 1 1 calc R . .
H11C H 0.7370 1.2162 0.5287 0.061 Uiso 1 1 calc R . .
C12R C 0.9115(2) 1.2151(2) 0.71831(16) 0.0473(5) Uani 1 1 d . . .
H12A H 0.8714 1.3224 0.7216 0.071 Uiso 1 1 calc R . .
H12B H 0.9748 1.2063 0.6630 0.071 Uiso 1 1 calc R . .
H12C H 0.9796 1.1627 0.7661 0.071 Uiso 1 1 calc R . .
C13R C 0.6600(2) 1.1880(2) 0.88273(13) 0.0415(4) Uani 1 1 d . . .
H13A H 0.6172 1.2982 0.8707 0.062 Uiso 1 1 calc R . .
H13B H 0.7705 1.1640 0.8998 0.062 Uiso 1 1 calc R . .
H13C H 0.5926 1.1414 0.9299 0.062 Uiso 1 1 calc R . .
C14R C 0.37523(18) 1.0613(2) 0.83816(10) 0.0313(3) Uani 1 1 d . . .
H14A H 0.4021 0.9962 0.8945 0.047 Uiso 1 1 calc R . .
H14B H 0.3069 1.0191 0.8106 0.047 Uiso 1 1 calc R . .
H14C H 0.3175 1.1634 0.8465 0.047 Uiso 1 1 calc R . .
C15R C 0.42289(17) 1.06460(17) 0.63358(10) 0.0242(3) Uani 1 1 d . . .
H15A H 0.3514 1.0004 0.6664 0.029 Uiso 1 1 calc R . .
H15B H 0.4695 1.0256 0.5803 0.029 Uiso 1 1 calc R . .
C16R C 0.32440(19) 1.23347(19) 0.60925(11) 0.0321(3) Uani 1 1 d . . .
H16A H 0.2780 1.2708 0.6623 0.048 Uiso 1 1 calc R . .
H16B H 0.2377 1.2389 0.5736 0.048 Uiso 1 1 calc R . .
H16C H 0.3960 1.2961 0.5767 0.048 Uiso 1 1 calc R . .
C17R C 0.9481(2) 0.6324(2) 0.61065(11) 0.0337(3) Uani 1 1 d . . .
H17A H 1.0599 0.6291 0.6185 0.051 Uiso 1 1 calc R . .
H17B H 0.9053 0.7217 0.5669 0.051 Uiso 1 1 calc R . .
H17C H 0.9443 0.5405 0.5915 0.051 Uiso 1 1 calc R . .
C18R C 1.07991(18) 0.51472(18) 0.80492(12) 0.0310(3) Uani 1 1 d . . .
H18A H 1.0922 0.4054 0.8256 0.046 Uiso 1 1 calc R . .
H18B H 1.1062 0.5587 0.8503 0.046 Uiso 1 1 calc R . .
H18C H 1.1528 0.5323 0.7530 0.046 Uiso 1 1 calc R . .
C19R C 0.7730(2) 0.53520(18) 0.94287(10) 0.0293(3) Uani 1 1 d . . .
H19A H 0.6745 0.5836 0.9741 0.044 Uiso 1 1 calc R . .
H19B H 0.8668 0.5511 0.9650 0.044 Uiso 1 1 calc R . .
H19C H 0.7805 0.4262 0.9515 0.044 Uiso 1 1 calc R . .
C20R C 0.45239(18) 0.68256(19) 0.84205(11) 0.0314(3) Uani 1 1 d . . .
H20A H 0.4299 0.5818 0.8562 0.047 Uiso 1 1 calc R . .
H20B H 0.3758 0.7508 0.8017 0.047 Uiso 1 1 calc R . .
H20C H 0.4415 0.7225 0.8952 0.047 Uiso 1 1 calc R . .
C21R C 0.5592(2) 0.70784(17) 0.63681(11) 0.0294(3) Uani 1 1 d . . .
H21A H 0.6003 0.7632 0.5813 0.035 Uiso 1 1 calc R . .
H21B H 0.4507 0.7676 0.6529 0.035 Uiso 1 1 calc R . .
C22R C 0.5480(3) 0.5484(2) 0.62552(14) 0.0457(5) Uani 1 1 d . . .
H22A H 0.6532 0.4936 0.6036 0.068 Uiso 1 1 calc R . .
H22B H 0.4679 0.5611 0.5843 0.068 Uiso 1 1 calc R . .
H22C H 0.5158 0.4906 0.6816 0.068 Uiso 1 1 calc R . .
F1 F 0.67987(10) 0.85774(11) 0.95777(6) 0.0292(2) Uani 1 1 d . . .
F2 F 0.94560(11) 0.84068(12) 1.03210(6) 0.0335(2) Uani 1 1 d . . .
F3 F 1.10238(11) 0.83947(13) 0.91025(7) 0.0366(2) Uani 1 1 d . . .

loop_
_atom_site_aniso_label
_atom_site_aniso_U_11
_atom_site_aniso_U_22
_atom_site_aniso_U_33
_atom_site_aniso_U_23
_atom_site_aniso_U_13
_atom_site_aniso_U_12
Ti1 0.01466(11) 0.01671(11) 0.01784(11) -0.00339(8) -0.00216(8) -0.00418(8)
Cl2 0.01792(15) 0.02733(17) 0.03504(19) -0.00507(14) 0.00182(13) -0.00744(12)
C1 0.0195(6) 0.0213(6) 0.0221(6) -0.0058(5) -0.0012(5) -0.0039(5)
C2 0.0233(6) 0.0261(7) 0.0231(7) -0.0074(5) -0.0042(5) -0.0039(5)
C1R 0.0213(6) 0.0206(6) 0.0273(7) 0.0029(5) -0.0012(5) -0.0037(5)
C2R 0.0225(6) 0.0162(6) 0.0454(9) -0.0020(6) -0.0095(6) -0.0053(5)
C3R 0.0278(7) 0.0175(6) 0.0338(8) -0.0084(5) -0.0117(6) -0.0002(5)
C4R 0.0186(6) 0.0191(6) 0.0227(6) -0.0047(5) -0.0036(5) -0.0004(5)
C5R 0.0184(6) 0.0172(6) 0.0216(6) -0.0024(5) -0.0041(5) -0.0031(5)
C6R 0.0262(7) 0.0187(6) 0.0219(6) -0.0065(5) -0.0002(5) -0.0062(5)
C7R 0.0209(6) 0.0163(6) 0.0262(7) -0.0036(5) -0.0042(5) -0.0033(5)
C8R 0.0227(6) 0.0171(6) 0.0211(6) -0.0019(5) -0.0040(5) -0.0071(5)
C9R 0.0190(6) 0.0190(6) 0.0249(6) -0.0039(5) -0.0022(5) -0.0069(5)
C10R 0.0256(6) 0.0180(6) 0.0228(6) -0.0042(5) -0.0068(5) -0.0064(5)
C11R 0.0318(8) 0.0460(10) 0.0315(8) 0.0097(7) 0.0054(7) -0.0043(7)
C12R 0.0308(8) 0.0257(8) 0.0882(16) -0.0025(9) -0.0159(9) -0.0134(7)
C13R 0.0499(10) 0.0306(8) 0.0480(11) -0.0211(8) -0.0239(9) 0.0041(7)
C14R 0.0227(7) 0.0369(8) 0.0275(7) -0.0058(6) 0.0022(6) 0.0020(6)
C15R 0.0242(7) 0.0256(7) 0.0235(7) -0.0057(5) -0.0066(5) -0.0039(5)
C16R 0.0290(7) 0.0318(8) 0.0322(8) -0.0045(6) -0.0107(6) 0.0011(6)
C17R 0.0411(9) 0.0352(8) 0.0265(8) -0.0121(6) 0.0068(7) -0.0118(7)
C18R 0.0206(7) 0.0255(7) 0.0437(9) -0.0037(6) -0.0060(6) -0.0008(5)
C19R 0.0381(8) 0.0279(7) 0.0220(7) 0.0012(6) -0.0068(6) -0.0111(6)
C20R 0.0209(7) 0.0338(8) 0.0399(9) -0.0060(7) 0.0005(6) -0.0100(6)
C21R 0.0375(8) 0.0229(7) 0.0310(8) -0.0041(6) -0.0167(6) -0.0068(6)
C22R 0.0630(12) 0.0289(8) 0.0535(11) -0.0078(8) -0.0321(10) -0.0126(8)
F1 0.0218(4) 0.0418(5) 0.0245(4) -0.0102(4) 0.0012(3) -0.0068(4)
F2 0.0336(5) 0.0457(6) 0.0240(4) -0.0106(4) -0.0101(4) -0.0073(4)
F3 0.0211(4) 0.0546(6) 0.0366(5) -0.0107(5) -0.0048(4) -0.0106(4)

loop_
_atom_type_symbol
_atom_type_description
_atom_type_scat_dispersion_real
_atom_type_scat_dispersion_imag
_atom_type_scat_source
C C 0.0033 0.0016 'International Tables Vol C Tables 4.2.6.8 and 6.1.1.4'
H H 0.0000 0.0000 'International Tables Vol C Tables 4.2.6.8 and 6.1.1.4'
F F 0.0171 0.0103 'International Tables Vol C Tables 4.2.6.8 and 6.1.1.4'
Cl Cl 0.1484 0.1585 'International Tables Vol C Tables 4.2.6.8 and 6.1.1.4'
Ti Ti 0.2776 0.4457 'International Tables Vol C Tables 4.2.6.8 and 6.1.1.4'

loop_
_geom_angle_atom_site_label_1
_geom_angle_atom_site_label_2
_geom_angle_atom_site_label_3
_geom_angle
_geom_angle_site_symmetry_1
_geom_angle_site_symmetry_3
_geom_angle_publ_flag
C1 Ti1 Cl2 95.30(4) . . ?
C1 Ti1 C1R 125.81(5) . . ?
Cl2 Ti1 C1R 85.07(4) . . ?
C1 Ti1 C6R 122.65(5) . . ?
Cl2 Ti1 C6R 81.08(4) . . ?
C1R Ti1 C6R 110.97(5) . . ?
C1 Ti1 C10R 126.88(5) . . ?
Cl2 Ti1 C10R 113.10(4) . . ?
C1R Ti1 C10R 101.50(5) . . ?
C6R Ti1 C10R 34.02(5) . . ?
C1 Ti1 C9R 94.27(5) . . ?
Cl2 Ti1 C9R 134.39(4) . . ?
C1R Ti1 C9R 123.16(5) . . ?
C6R Ti1 C9R 56.59(5) . . ?
C10R Ti1 C9R 34.17(5) . . ?
C1 Ti1 C2R 92.67(6) . . ?
Cl2 Ti1 C2R 77.95(4) . . ?
C1R Ti1 C2R 34.31(5) . . ?
C6R Ti1 C2R 140.33(5) . . ?
C10R Ti1 C2R 135.32(5) . . ?
C9R Ti1 C2R 145.82(5) . . ?
C1 Ti1 C5R 122.41(5) . . ?
Cl2 Ti1 C5R 118.67(4) . . ?
C1R Ti1 C5R 34.10(5) . . ?
C6R Ti1 C5R 108.36(5) . . ?
C10R Ti1 C5R 82.72(5) . . ?
C9R Ti1 C5R 92.44(5) . . ?
C2R Ti1 C5R 56.15(5) . . ?
C1 Ti1 C7R 88.83(5) . . ?
Cl2 Ti1 C7R 79.55(4) . . ?
C1R Ti1 C7R 143.36(5) . . ?
C6R Ti1 C7R 33.97(5) . . ?
C10R Ti1 C7R 56.29(5) . . ?
C9R Ti1 C7R 56.18(5) . . ?
C2R Ti1 C7R 157.49(5) . . ?
C5R Ti1 C7R 138.88(5) . . ?
C1 Ti1 C4R 88.95(5) . . ?
Cl2 Ti1 C4R 133.90(4) . . ?
C1R Ti1 C4R 56.65(5) . . ?
C6R Ti1 C4R 133.16(5) . . ?
C10R Ti1 C4R 100.04(5) . . ?
C9R Ti1 C4R 90.72(5) . . ?
C2R Ti1 C4R 55.98(5) . . ?
C5R Ti1 C4R 33.80(5) . . ?
C7R Ti1 C4R 146.53(5) . . ?
C1 Ti1 C8R 72.69(5) . . ?
Cl2 Ti1 C8R 109.89(3) . . ?
C1R Ti1 C8R 156.17(5) . . ?
C6R Ti1 C8R 55.98(5) . . ?
C10R Ti1 C8R 56.01(5) . . ?
C9R Ti1 C8R 33.65(4) . . ?
C2R Ti1 C8R 163.69(5) . . ?
C5R Ti1 C8R 125.73(5) . . ?
C7R Ti1 C8R 33.46(5) . . ?
C4R Ti1 C8R 115.14(5) . . ?
C1 Ti1 C3R 71.95(5) . . ?
Cl2 Ti1 C3R 105.66(4) . . ?
C1R Ti1 C3R 56.22(5) . . ?
C6R Ti1 C3R 163.89(5) . . ?
C10R Ti1 C3R 133.25(5) . . ?
C9R Ti1 C3R 119.70(5) . . ?
C2R Ti1 C3R 33.43(5) . . ?
C5R Ti1 C3R 55.54(5) . . ?
C7R Ti1 C3R 160.35(5) . . ?
C4R Ti1 C3R 33.36(5) . . ?
C8R Ti1 C3R 131.35(5) . . ?
C2 C1 F1 110.83(12) . . ?
C2 C1 Ti1 136.05(11) . . ?
F1 C1 Ti1 113.12(9) . . ?
C1 C2 F3 125.61(13) . . ?
C1 C2 F2 125.85(13) . . ?
F3 C2 F2 108.54(11) . . ?
C5R C1R C2R 107.45(13) . . ?
C5R C1R C11R 126.01(14) . . ?
C2R C1R C11R 126.21(15) . . ?
C5R C1R Ti1 74.50(7) . . ?
C2R C1R Ti1 74.19(8) . . ?
C11R C1R Ti1 122.22(10) . . ?
C3R C2R C1R 108.08(13) . . ?
C3R C2R C12R 124.01(16) . . ?
C1R C2R C12R 127.42(17) . . ?
C3R C2R Ti1 74.88(8) . . ?
C1R C2R Ti1 71.50(8) . . ?
C12R C2R Ti1 125.76(10) . . ?
C2R C3R C4R 108.33(13) . . ?
C2R C3R C13R 124.96(15) . . ?
C4R C3R C13R 125.52(15) . . ?
C2R C3R Ti1 71.69(8) . . ?
C4R C3R Ti1 72.20(8) . . ?
C13R C3R Ti1 131.72(10) . . ?
C3R C4R C5R 107.86(12) . . ?
C3R C4R C14R 124.36(14) . . ?
C5R C4R C14R 126.26(13) . . ?
C3R C4R Ti1 74.44(8) . . ?
C5R C4R Ti1 72.83(7) . . ?
C14R C4R Ti1 129.60(10) . . ?
C1R C5R C4R 108.17(12) . . ?
C1R C5R C15R 124.73(13) . . ?
C4R C5R C15R 123.43(12) . . ?
C1R C5R Ti1 71.40(7) . . ?
C4R C5R Ti1 73.37(7) . . ?
C15R C5R Ti1 138.24(10) . . ?
C10R C6R C7R 107.99(12) . . ?
C10R C6R C17R 125.82(13) . . ?
C7R C6R C17R 125.97(13) . . ?
C10R C6R Ti1 73.13(8) . . ?
C7R C6R Ti1 73.93(8) . . ?
C17R C6R Ti1 122.99(10) . . ?
C8R C7R C6R 108.09(12) . . ?
C8R C7R C18R 124.51(13) . . ?
C6R C7R C18R 127.12(14) . . ?
C8R C7R Ti1 74.28(8) . . ?
C6R C7R Ti1 72.10(8) . . ?
C18R C7R Ti1 124.27(10) . . ?
C7R C8R C9R 108.18(12) . . ?
C7R C8R C19R 125.29(12) . . ?
C9R C8R C19R 125.47(13) . . ?
C7R C8R Ti1 72.26(7) . . ?
C9R C8R Ti1 71.61(8) . . ?
C19R C8R Ti1 131.09(10) . . ?
C8R C9R C10R 107.78(12) . . ?
C8R C9R C20R 124.55(13) . . ?
C10R C9R C20R 126.30(13) . . ?
C8R C9R Ti1 74.74(8) . . ?
C10R C9R Ti1 72.70(8) . . ?
C20R C9R Ti1 128.80(10) . . ?
C6R C10R C9R 107.91(12) . . ?
C6R C10R C21R 124.62(14) . . ?
C9R C10R C21R 124.70(13) . . ?
C6R C10R Ti1 72.85(8) . . ?
C9R C10R Ti1 73.13(8) . . ?
C21R C10R Ti1 134.68(10) . . ?
C1R C11R H11A 109.5 . . ?
C1R C11R H11B 109.5 . . ?
H11A C11R H11B 109.5 . . ?
C1R C11R H11C 109.5 . . ?
H11A C11R H11C 109.5 . . ?
H11B C11R H11C 109.5 . . ?
C2R C12R H12A 109.5 . . ?
C2R C12R H12B 109.5 . . ?
H12A C12R H12B 109.5 . . ?
C2R C12R H12C 109.5 . . ?
H12A C12R H12C 109.5 . . ?
H12B C12R H12C 109.5 . . ?
C3R C13R H13A 109.5 . . ?
C3R C13R H13B 109.5 . . ?
H13A C13R H13B 109.5 . . ?
C3R C13R H13C 109.5 . . ?
H13A C13R H13C 109.5 . . ?
H13B C13R H13C 109.5 . . ?
C4R C14R H14A 109.5 . . ?
C4R C14R H14B 109.5 . . ?
H14A C14R H14B 109.5 . . ?
C4R C14R H14C 109.5 . . ?
H14A C14R H14C 109.5 . . ?
H14B C14R H14C 109.5 . . ?
C5R C15R C16R 108.28(12) . . ?
C5R C15R H15A 110.0 . . ?
C16R C15R H15A 110.0 . . ?
C5R C15R H15B 110.0 . . ?
C16R C15R H15B 110.0 . . ?
H15A C15R H15B 108.4 . . ?
C15R C16R H16A 109.5 . . ?
C15R C16R H16B 109.5 . . ?
H16A C16R H16B 109.5 . . ?
C15R C16R H16C 109.5 . . ?
H16A C16R H16C 109.5 . . ?
H16B C16R H16C 109.5 . . ?
C6R C17R H17A 109.5 . . ?
C6R C17R H17B 109.5 . . ?
H17A C17R H17B 109.5 . . ?
C6R C17R H17C 109.5 . . ?
H17A C17R H17C 109.5 . . ?
H17B C17R H17C 109.5 . . ?
C7R C18R H18A 109.5 . . ?
C7R C18R H18B 109.5 . . ?
H18A C18R H18B 109.5 . . ?
C7R C18R H18C 109.5 . . ?
H18A C18R H18C 109.5 . . ?
H18B C18R H18C 109.5 . . ?
C8R C19R H19A 109.5 . . ?
C8R C19R H19B 109.5 . . ?
H19A C19R H19B 109.5 . . ?
C8R C19R H19C 109.5 . . ?
H19A C19R H19C 109.5 . . ?
H19B C19R H19C 109.5 . . ?
C9R C20R H20A 109.5 . . ?
C9R C20R H20B 109.5 . . ?
H20A C20R H20B 109.5 . . ?
C9R C20R H20C 109.5 . . ?
H20A C20R H20C 109.5 . . ?
H20B C20R H20C 109.5 . . ?
C10R C21R C22R 110.18(12) . . ?
C10R C21R H21A 109.6 . . ?
C22R C21R H21A 109.6 . . ?
C10R C21R H21B 109.6 . . ?
C22R C21R H21B 109.6 . . ?
H21A C21R H21B 108.1 . . ?
C21R C22R H22A 109.5 . . ?
C21R C22R H22B 109.5 . . ?
H22A C22R H22B 109.5 . . ?
C21R C22R H22C 109.5 . . ?
H22A C22R H22C 109.5 . . ?
H22B C22R H22C 109.5 . . ?

loop_
_geom_bond_atom_site_label_1
_geom_bond_atom_site_label_2
_geom_bond_distance
_geom_bond_site_symmetry_2
_geom_bond_publ_flag
Ti1 C1 2.1739(15) . ?
Ti1 Cl2 2.3462(6) . ?
Ti1 C1R 2.3993(14) . ?
Ti1 C6R 2.4205(15) . ?
Ti1 C10R 2.4241(14) . ?
Ti1 C9R 2.4298(14) . ?
Ti1 C2R 2.4344(15) . ?
Ti1 C5R 2.4396(13) . ?
Ti1 C7R 2.4442(14) . ?
Ti1 C4R 2.4466(14) . ?
Ti1 C8R 2.4703(14) . ?
Ti1 C3R 2.4754(15) . ?
C1 C2 1.3195(19) . ?
C1 F1 1.3970(16) . ?
C2 F3 1.3266(17) . ?
C2 F2 1.3422(17) . ?
C1R C5R 1.4193(19) . ?
C1R C2R 1.426(2) . ?
C1R C11R 1.502(2) . ?
C2R C3R 1.413(2) . ?
C2R C12R 1.493(2) . ?
C3R C4R 1.413(2) . ?
C3R C13R 1.508(2) . ?
C4R C5R 1.4202(19) . ?
C4R C14R 1.508(2) . ?
C5R C15R 1.5035(19) . ?
C6R C10R 1.417(2) . ?
C6R C7R 1.4213(19) . ?
C6R C17R 1.507(2) . ?
C7R C8R 1.415(2) . ?
C7R C18R 1.5028(19) . ?
C8R C9R 1.4189(18) . ?
C8R C19R 1.5010(19) . ?
C9R C10R 1.426(2) . ?
C9R C20R 1.502(2) . ?
C10R C21R 1.5042(19) . ?
C11R H11A 0.9600 . ?
C11R H11B 0.9600 . ?
C11R H11C 0.9600 . ?
C12R H12A 0.9600 . ?
C12R H12B 0.9600 . ?
C12R H12C 0.9600 . ?
C13R H13A 0.9600 . ?
C13R H13B 0.9600 . ?
C13R H13C 0.9600 . ?
C14R H14A 0.9600 . ?
C14R H14B 0.9600 . ?
C14R H14C 0.9600 . ?
C15R C16R 1.537(2) . ?
C15R H15A 0.9700 . ?
C15R H15B 0.9700 . ?
C16R H16A 0.9600 . ?
C16R H16B 0.9600 . ?
C16R H16C 0.9600 . ?
C17R H17A 0.9600 . ?
C17R H17B 0.9600 . ?
C17R H17C 0.9600 . ?
C18R H18A 0.9600 . ?
C18R H18B 0.9600 . ?
C18R H18C 0.9600 . ?
C19R H19A 0.9600 . ?
C19R H19B 0.9600 . ?
C19R H19C 0.9600 . ?
C20R H20A 0.9600 . ?
C20R H20B 0.9600 . ?
C20R H20C 0.9600 . ?
C21R C22R 1.533(2) . ?
C21R H21A 0.9700 . ?
C21R H21B 0.9700 . ?
C22R H22A 0.9600 . ?
C22R H22B 0.9600 . ?
C22R H22C 0.9600 . ?
